data_7027478
loop_
_publ_author_name
'Schooler, Paul'
'Johnson, Brian F. G.'
'Scaccianoce, Laura'
'Tregonning, Rosemary'

_publ_section_title
;
 Synthesis and characterisation of [Ru6C(CO)14] cluster complexes of some
 [2.2]- and [2.2.2]-cyclophane ligands
;
_journal_issue 16
_journal_name_full 'Journal of the Chemical Society, Dalton Transactions'
_journal_page_first 2743
_journal_paper_doi 10.1039/a903103k
_journal_year 1999
_chemical_formula_sum 'C32 H18 Cl2 O14 Ru6'
_chemical_formula_weight 1303.78
_chemical_name_systematic
; 
 ? 
;
_space_group_IT_number 2
_symmetry_space_group_name_Hall '-P 1'
_symmetry_space_group_name_H-M 'P -1'
_atom_sites_solution_hydrogens geom
_atom_sites_solution_primary direct
_atom_sites_solution_secondary difmap
_audit_creation_method SHELXL
_cell_angle_alpha 95.940(10)
_cell_angle_beta 97.710(10)
_cell_angle_gamma 102.340(10)
_cell_formula_units_Z 2
_cell_length_a 11.433(2)
_cell_length_b 17.780(2)
_cell_length_c 9.4670(10)
_cell_measurement_temperature 293(2)
_cell_volume 1845.5(4)
_computing_structure_refinement 'SHELXL-93 (Sheldrick, 1993)'
_computing_structure_solution 'SHELXS-86 (Sheldrick, 1990)'
_diffrn_ambient_temperature 293(2)
_diffrn_radiation_monochromator graphite
_diffrn_radiation_source 'fine-focus sealed tube'
_diffrn_radiation_type MoK\a
_diffrn_radiation_wavelength 0.71069
_diffrn_reflns_av_R_equivalents 0.0268
_diffrn_reflns_av_sigmaI/netI 0.0714
_diffrn_reflns_limit_h_max 12
_diffrn_reflns_limit_h_min 0
_diffrn_reflns_limit_k_max 18
_diffrn_reflns_limit_k_min -19
_diffrn_reflns_limit_l_max 10
_diffrn_reflns_limit_l_min -10
_diffrn_reflns_number 5107
_diffrn_reflns_theta_max 22.50
_diffrn_reflns_theta_min 2.63
_exptl_absorpt_coefficient_mu 2.604
_exptl_crystal_density_diffrn 2.346
_exptl_crystal_F_000 1240
_refine_diff_density_max 1.404
_refine_diff_density_min -1.588
_refine_diff_density_rms 0.227
_refine_ls_extinction_method none
_refine_ls_goodness_of_fit_all 1.051
_refine_ls_goodness_of_fit_obs 1.077
_refine_ls_matrix_type full
_refine_ls_number_parameters 322
_refine_ls_number_reflns 4775
_refine_ls_number_restraints 7
_refine_ls_restrained_S_all 1.416
_refine_ls_restrained_S_obs 1.077
_refine_ls_R_factor_all 0.0994
_refine_ls_R_factor_obs 0.0502
_refine_ls_shift/esd_max -0.064
_refine_ls_shift/esd_mean 0.003
_refine_ls_structure_factor_coef Fsqd
_refine_ls_weighting_details 'w=1/[\s^2^(Fo^2^)+(0.0610P)^2^+28.2645P] where P=(Fo^2^+2Fc^2^)/3'
_refine_ls_weighting_scheme calc
_refine_ls_wR_factor_all 0.1979
_refine_ls_wR_factor_obs 0.1229
_reflns_number_observed 3262
_reflns_number_total 4815
_reflns_observed_criterion >2sigma(I)
_cod_data_source_file 903103ksup1.cif
_cod_data_source_block bj9635
_cod_depositor_comments
;
The following automatic conversions were performed:

'_refine_ls_weighting_scheme' value 'calc
w=1/[\s^2^(Fo^2^)+(0.0610P)^2^+28.2645P] where P=(Fo^2^+2Fc^2^)/3'
was changed to 'calc'. New tag '_refine_ls_weighting_details' was
created. The value of the new tag was set to
'w=1/[\s^2^(Fo^2^)+(0.0610P)^2^+28.2645P] where P=(Fo^2^+2Fc^2^)/3'.

Automatic conversion script
Id: cif_fix_values 3143 2015-03-26 13:38:13Z robertas 
;
_cod_database_code 7027478

loop_
_symmetry_equiv_pos_as_xyz
'x, y, z'
'-x, -y, -z'

loop_
_atom_site_aniso_label
_atom_site_aniso_U_11
_atom_site_aniso_U_22
_atom_site_aniso_U_33
_atom_site_aniso_U_23
_atom_site_aniso_U_13
_atom_site_aniso_U_12
Ru1 0.0138(6) 0.0141(6) 0.0095(6) 0.0050(4) 0.0035(4) 0.0035(5)
Ru2 0.0163(6) 0.0119(6) 0.0107(6) 0.0068(4) 0.0035(5) 0.0026(5)
Ru3 0.0145(6) 0.0162(6) 0.0111(6) 0.0061(5) 0.0021(5) 0.0040(5)
Ru4 0.0216(7) 0.0113(6) 0.0136(6) 0.0060(5) 0.0049(5) 0.0025(5)
Ru5 0.0163(6) 0.0155(6) 0.0106(6) 0.0042(5) 0.0009(5) 0.0010(5)
Ru6 0.0201(6) 0.0141(6) 0.0121(6) 0.0051(5) 0.0077(5) 0.0054(5)
O21 0.046(7) 0.034(6) 0.019(5) 0.016(5) 0.009(5) 0.012(5)
O22 0.040(7) 0.031(6) 0.033(6) 0.015(5) 0.018(5) 0.011(5)
O23 0.035(6) 0.028(6) 0.017(5) 0.009(4) 0.002(5) 0.012(5)
O31 0.017(6) 0.032(6) 0.052(7) 0.007(5) 0.005(5) 0.009(5)
O32 0.032(6) 0.044(7) 0.019(6) 0.011(5) 0.004(5) 0.007(5)
O41 0.037(7) 0.031(6) 0.058(8) 0.009(6) 0.037(6) 0.001(5)
O42 0.056(8) 0.038(7) 0.027(6) 0.009(5) -0.003(6) 0.015(6)
O43 0.042(7) 0.020(6) 0.044(7) -0.007(5) 0.012(5) 0.001(5)
O51 0.024(6) 0.059(8) 0.027(6) 0.001(5) 0.006(5) -0.009(5)
O52 0.051(8) 0.052(8) 0.039(7) -0.016(6) 0.023(6) -0.033(6)
O53 0.041(7) 0.036(7) 0.041(7) 0.023(5) 0.000(5) 0.022(6)
O61 0.048(7) 0.054(8) 0.018(6) 0.002(5) 0.006(5) 0.003(6)
O62 0.031(7) 0.044(7) 0.044(7) 0.025(6) 0.020(5) 0.000(6)
O63 0.060(8) 0.042(7) 0.041(7) 0.023(6) 0.024(6) 0.032(6)

loop_
_atom_site_label
_atom_site_type_symbol
_atom_site_fract_x
_atom_site_fract_y
_atom_site_fract_z
_atom_site_U_iso_or_equiv
_atom_site_thermal_displace_type
_atom_site_occupancy
_atom_site_calc_flag
_atom_site_refinement_flags
Ru1 Ru 0.78184(9) 0.24278(6) -0.65844(11) 0.0120(3) Uani 1 d .
Ru2 Ru 0.63929(10) 0.16511(6) -0.46338(11) 0.0125(3) Uani 1 d .
Ru3 Ru 0.53349(10) 0.24978(6) -0.66912(11) 0.0136(3) Uani 1 d .
Ru4 Ru 0.73162(10) 0.38968(6) -0.55939(11) 0.0152(3) Uani 1 d .
Ru5 Ru 0.83821(10) 0.30480(6) -0.35849(11) 0.0145(3) Uani 1 d .
Ru6 Ru 0.58313(10) 0.31116(6) -0.37188(11) 0.0145(3) Uani 1 d .
C1 C 0.6893(12) 0.2759(8) -0.5200(14) 0.014(3) Uiso 1 d .
C21 C 0.5589(11) 0.1178(7) -0.3207(13) 0.010(3) Uiso 1 d .
O21 O 0.5122(10) 0.0886(6) -0.2353(10) 0.031(3) Uani 1 d .
C22 C 0.6852(12) 0.0715(8) -0.5087(14) 0.017(3) Uiso 1 d .
O22 O 0.7126(10) 0.0136(6) -0.5334(11) 0.032(3) Uani 1 d .
C23 C 0.4880(12) 0.1373(8) -0.6236(14) 0.015(3) Uiso 1 d .
O23 O 0.4122(9) 0.0814(6) -0.6690(10) 0.025(2) Uani 1 d .
C31 C 0.3808(13) 0.2741(8) -0.6701(14) 0.020(3) Uiso 1 d .
O31 O 0.2923(9) 0.2943(6) -0.6720(12) 0.034(3) Uani 1 d .
C32 C 0.4976(12) 0.2217(8) -0.8726(15) 0.017(3) Uiso 1 d .
O32 O 0.4698(9) 0.2067(6) -0.9936(10) 0.031(3) Uani 1 d .
C41 C 0.8689(14) 0.4310(9) -0.6445(16) 0.027(4) Uiso 1 d .
O41 O 0.9537(10) 0.4579(6) -0.6908(12) 0.040(3) Uani 1 d .
C42 C 0.6132(14) 0.4077(9) -0.7106(16) 0.027(4) Uiso 1 d .
O42 O 0.5520(11) 0.4301(6) -0.7941(11) 0.041(3) Uani 1 d .
C43 C 0.7505(13) 0.4840(9) -0.4292(16) 0.027(4) Uiso 1 d .
O43 O 0.7676(10) 0.5389(6) -0.3505(12) 0.037(3) Uani 1 d .
C51 C 0.9962(14) 0.3342(9) -0.4013(16) 0.027(4) Uiso 1 d .
O51 O 1.0937(9) 0.3545(7) -0.4237(11) 0.040(3) Uani 1 d .
C52 C 0.8871(13) 0.3790(9) -0.1907(16) 0.026(3) Uiso 1 d .
O52 O 0.9195(11) 0.4253(7) -0.0912(12) 0.054(4) Uani 1 d .
C53 C 0.8560(13) 0.2148(8) -0.2615(15) 0.021(3) Uiso 1 d .
O53 O 0.8857(10) 0.1744(6) -0.1904(12) 0.036(3) Uani 1 d .
C61 C 0.6313(13) 0.3432(8) -0.1703(16) 0.024(3) Uiso 1 d .
O61 O 0.6559(10) 0.3594(7) -0.0473(11) 0.041(3) Uani 1 d .
C62 C 0.4330(14) 0.2436(9) -0.3487(15) 0.025(3) Uiso 1 d .
O62 O 0.3441(10) 0.2053(6) -0.3383(12) 0.038(3) Uani 1 d .
C63 C 0.4993(13) 0.3911(8) -0.4024(15) 0.022(3) Uiso 1 d .
O63 O 0.4459(11) 0.4379(7) -0.4182(12) 0.042(3) Uani 1 d .
C1C C 0.8430(11) 0.1372(7) -0.7296(13) 0.015(3) Uiso 1 d .
H1CA H 0.8279(11) 0.0938(7) -0.6767(13) 0.080 Uiso 1 d R
C2C C 0.9538(12) 0.1945(8) -0.6873(14) 0.020(3) Uiso 1 d .
C3C C 0.9620(12) 0.2679(8) -0.7426(14) 0.019(3) Uiso 1 d .
H3CA H 1.0251(12) 0.3121(8) -0.6981(14) 0.080 Uiso 1 d R
C4C C 0.8674(11) 0.2766(8) -0.8468(13) 0.016(3) Uiso 1 d .
H4CA H 0.8675(11) 0.3269(8) -0.8752(13) 0.080 Uiso 1 d R
C5C C 0.7670(11) 0.2141(7) -0.9001(13) 0.011(3) Uiso 1 d .
H5CA H 0.6988(11) 0.2237(7) -0.9606(13) 0.080 Uiso 1 d R
C6C C 0.7522(12) 0.1440(8) -0.8404(14) 0.017(3) Uiso 1 d .
C7C C 0.6594(12) 0.0710(8) -0.9120(14) 0.019(3) Uiso 1 d .
H7CA H 0.5915(12) 0.0851(8) -0.9650(14) 0.080 Uiso 1 d R
H7CB H 0.6304(12) 0.0413(8) -0.8392(14) 0.080 Uiso 1 d R
C8C C 0.7172(13) 0.0202(8) -1.0156(15) 0.023(3) Uiso 1 d .
H8CA H 0.7433(13) 0.0488(8) -1.0910(15) 0.080 Uiso 1 d R
H8CB H 0.6583(13) -0.0263(8) -1.0588(15) 0.080 Uiso 1 d R
C9C C 0.8242(12) -0.0012(8) -0.9300(14) 0.019(3) Uiso 1 d .
C10C C 0.8070(14) -0.0672(9) -0.8592(16) 0.031(4) Uiso 1 d .
H10A H 0.7317(14) -0.1056(9) -0.8829(16) 0.080 Uiso 1 d R
C11C C 0.8971(13) -0.0773(9) -0.7555(16) 0.028(4) Uiso 1 d .
H11A H 0.8877(13) -0.1251(9) -0.7148(16) 0.080 Uiso 1 d R
C12C C 1.0029(13) -0.0186(8) -0.7091(15) 0.025(3) Uiso 1 d .
H12A H 1.0623(13) -0.0239(8) -0.6312(15) 0.080 Uiso 1 d R
C13C C 1.0213(13) 0.0484(8) -0.7775(15) 0.022(3) Uiso 1 d .
C14C C 0.9354(13) 0.0529(9) -0.8958(16) 0.028(4) Uiso 1 d .
H14A H 0.9543(13) 0.0938(9) -0.9537(16) 0.080 Uiso 1 d R
C15C C 1.1145(13) 0.1218(8) -0.7094(15) 0.024(3) Uiso 1 d .
H15A H 1.1414(13) 0.1513(8) -0.7833(15) 0.080 Uiso 1 d R
H15B H 1.1836(13) 0.1081(8) -0.6579(15) 0.080 Uiso 1 d R
C16C C 1.0569(13) 0.1722(8) -0.6037(15) 0.024(3) Uiso 1 d .
H16A H 1.0296(13) 0.1430(8) -0.5297(15) 0.080 Uiso 1 d R
H16B H 1.1164(13) 0.2181(8) -0.5589(15) 0.080 Uiso 1 d R
C4S C 1.2563(21) 0.3704(11) 0.0243(24) 0.093(2) Uiso 1 d D
Cl1 Cl 1.1599(6) 0.2816(4) -0.0412(8) 0.093(2) Uiso 1 d D
Cl21 Cl 1.3207(13) 0.4095(8) -0.1143(15) 0.093(2) Uiso 0.50 d PD
Cl23 Cl 1.1948(27) 0.4438(13) -0.0380(31) 0.093(2) Uiso 0.25 d PD
Cl22 Cl 1.2718(29) 0.4366(14) -0.0870(30) 0.093(2) Uiso 0.25 d PD

loop_
_atom_type_symbol
_atom_type_description
_atom_type_scat_dispersion_real
_atom_type_scat_dispersion_imag
_atom_type_scat_source
C C 0.0033 0.0016 'International Tables Vol C Tables 4.2.6.8 and 6.1.1.4'
H H 0.0000 0.0000 'International Tables Vol C Tables 4.2.6.8 and 6.1.1.4'
O O 0.0106 0.0060 'International Tables Vol C Tables 4.2.6.8 and 6.1.1.4'
Ru Ru -1.2594 0.8363 'International Tables Vol C Tables 4.2.6.8 and 6.1.1.4'
Cl Cl 0.1484 0.1585 'International Tables Vol C Tables 4.2.6.8 and 6.1.1.4'

loop_
_geom_angle_atom_site_label_1
_geom_angle_atom_site_label_2
_geom_angle_atom_site_label_3
_geom_angle
C1 Ru1 C1C 138.4(5)
C1 Ru1 C4C 143.2(5)
C1C Ru1 C4C 78.1(5)
C1 Ru1 C6C 136.2(5)
C1C Ru1 C6C 36.6(5)
C4C Ru1 C6C 66.3(5)
C1 Ru1 C5C 139.5(5)
C1C Ru1 C5C 65.1(5)
C4C Ru1 C5C 36.6(4)
C6C Ru1 C5C 36.2(5)
C1 Ru1 C3C 145.7(5)
C1C Ru1 C3C 66.2(5)
C4C Ru1 C3C 36.4(5)
C6C Ru1 C3C 78.1(5)
C5C Ru1 C3C 65.3(5)
C1 Ru1 C2C 144.2(5)
C1C Ru1 C2C 36.3(5)
C4C Ru1 C2C 65.2(5)
C6C Ru1 C2C 65.2(5)
C5C Ru1 C2C 75.9(4)
C3C Ru1 C2C 36.4(5)
C1 Ru1 Ru3 45.9(4)
C1C Ru1 Ru3 124.4(3)
C4C Ru1 Ru3 116.4(3)
C6C Ru1 Ru3 97.1(3)
C5C Ru1 Ru3 94.5(3)
C3C Ru1 Ru3 152.1(3)
C2C Ru1 Ru3 160.6(3)
C1 Ru1 Ru5 45.9(4)
C1C Ru1 Ru5 118.4(3)
C4C Ru1 Ru5 132.1(3)
C6C Ru1 Ru5 151.8(3)
C5C Ru1 Ru5 168.6(3)
C3C Ru1 Ru5 105.4(3)
C2C Ru1 Ru5 100.6(3)
Ru3 Ru1 Ru5 91.83(4)
C1 Ru1 Ru4 45.6(4)
C1C Ru1 Ru4 173.3(3)
C4C Ru1 Ru4 98.7(3)
C6C Ru1 Ru4 147.2(3)
C5C Ru1 Ru4 115.7(3)
C3C Ru1 Ru4 107.8(3)
C2C Ru1 Ru4 137.0(3)
Ru3 Ru1 Ru4 62.33(4)
Ru5 Ru1 Ru4 59.43(4)
C1 Ru1 Ru2 45.9(4)
C1C Ru1 Ru2 92.7(3)
C4C Ru1 Ru2 165.7(3)
C6C Ru1 Ru2 99.8(3)
C5C Ru1 Ru2 129.4(3)
C3C Ru1 Ru2 147.7(3)
C2C Ru1 Ru2 113.2(3)
Ru3 Ru1 Ru2 60.08(4)
Ru5 Ru1 Ru2 61.96(4)
Ru4 Ru1 Ru2 91.50(4)
C22 Ru2 C21 87.6(5)
C22 Ru2 C23 94.0(5)
C21 Ru2 C23 95.6(5)
C22 Ru2 C1 133.9(5)
C21 Ru2 C1 137.4(5)
C23 Ru2 C1 91.2(5)
C22 Ru2 Ru3 125.1(4)
C21 Ru2 Ru3 124.6(4)
C23 Ru2 Ru3 45.7(4)
C1 Ru2 Ru3 45.5(4)
C22 Ru2 Ru6 175.2(4)
C21 Ru2 Ru6 91.0(4)
C23 Ru2 Ru6 90.7(4)
C1 Ru2 Ru6 46.9(4)
Ru3 Ru2 Ru6 59.25(4)
C22 Ru2 Ru1 92.7(4)
C21 Ru2 Ru1 174.4(4)
C23 Ru2 Ru1 89.9(4)
C1 Ru2 Ru1 41.4(4)
Ru3 Ru2 Ru1 59.41(4)
Ru6 Ru2 Ru1 88.28(4)
C22 Ru2 Ru5 116.6(4)
C21 Ru2 Ru5 116.2(4)
C23 Ru2 Ru5 135.3(4)
C1 Ru2 Ru5 44.1(4)
Ru3 Ru2 Ru5 89.56(4)
Ru6 Ru2 Ru5 60.10(4)
Ru1 Ru2 Ru5 58.75(4)
C31 Ru3 C32 89.9(6)
C31 Ru3 C1 133.0(5)
C32 Ru3 C1 134.6(5)
C31 Ru3 C23 98.6(6)
C32 Ru3 C23 94.9(5)
C1 Ru3 C23 92.3(5)
C31 Ru3 Ru6 86.3(4)
C32 Ru3 Ru6 172.6(4)
C1 Ru3 Ru6 47.6(4)
C23 Ru3 Ru6 92.0(4)
C31 Ru3 Ru1 169.6(4)
C32 Ru3 Ru1 93.0(4)
C1 Ru3 Ru1 42.0(4)
C23 Ru3 Ru1 91.1(4)
Ru6 Ru3 Ru1 89.59(4)
C31 Ru3 Ru2 124.7(4)
C32 Ru3 Ru2 126.8(4)
C1 Ru3 Ru2 46.2(4)
C23 Ru3 Ru2 46.2(4)
Ru6 Ru3 Ru2 60.45(4)
Ru1 Ru3 Ru2 60.51(4)
C31 Ru3 Ru4 110.6(4)
C32 Ru3 Ru4 116.4(4)
C1 Ru3 Ru4 43.9(4)
C23 Ru3 Ru4 136.1(4)
Ru6 Ru3 Ru4 59.29(4)
Ru1 Ru3 Ru4 59.25(4)
Ru2 Ru3 Ru4 89.97(4)
C41 Ru4 C43 93.3(6)
C41 Ru4 C42 95.3(6)
C43 Ru4 C42 98.9(6)
C41 Ru4 C1 122.7(6)
C43 Ru4 C1 129.1(6)
C42 Ru4 C1 110.8(6)
C41 Ru4 Ru5 100.1(4)
C43 Ru4 Ru5 97.1(4)
C42 Ru4 Ru5 157.0(4)
C1 Ru4 Ru5 46.3(4)
C41 Ru4 Ru6 161.4(4)
C43 Ru4 Ru6 87.4(5)
C42 Ru4 Ru6 102.9(4)
C1 Ru4 Ru6 46.9(4)
Ru5 Ru4 Ru6 61.45(4)
C41 Ru4 Ru1 83.3(4)
C43 Ru4 Ru1 155.7(4)
C42 Ru4 Ru1 105.4(4)
C1 Ru4 Ru1 41.5(4)
Ru5 Ru4 Ru1 60.11(4)
Ru6 Ru4 Ru1 88.45(4)
C41 Ru4 Ru3 128.4(4)
C43 Ru4 Ru3 135.8(4)
C42 Ru4 Ru3 67.1(4)
C1 Ru4 Ru3 43.7(4)
Ru5 Ru4 Ru3 89.93(4)
Ru6 Ru4 Ru3 58.21(4)
Ru1 Ru4 Ru3 58.42(4)
C51 Ru5 C52 88.4(6)
C51 Ru5 C53 99.0(6)
C52 Ru5 C53 95.9(6)
C51 Ru5 C1 120.9(6)
C52 Ru5 C1 134.6(6)
C53 Ru5 C1 110.9(5)
C51 Ru5 Ru4 95.6(5)
C52 Ru5 Ru4 102.1(4)
C53 Ru5 Ru4 157.1(4)
C1 Ru5 Ru4 46.2(4)
C51 Ru5 Ru1 82.9(4)
C52 Ru5 Ru1 159.4(5)
C53 Ru5 Ru1 103.9(4)
C1 Ru5 Ru1 41.7(4)
Ru4 Ru5 Ru1 60.46(4)
C51 Ru5 Ru6 155.0(5)
C52 Ru5 Ru6 92.5(4)
C53 Ru5 Ru6 105.8(4)
C1 Ru5 Ru6 45.9(4)
Ru4 Ru5 Ru6 59.72(4)
Ru1 Ru5 Ru6 87.69(4)
C51 Ru5 Ru2 131.9(4)
C52 Ru5 Ru2 136.6(4)
C53 Ru5 Ru2 66.6(4)
C1 Ru5 Ru2 44.4(4)
Ru4 Ru5 Ru2 90.53(4)
Ru1 Ru5 Ru2 59.29(4)
Ru6 Ru5 Ru2 58.52(4)
C63 Ru6 C61 95.0(6)
C63 Ru6 C62 89.3(6)
C61 Ru6 C62 93.3(6)
C63 Ru6 C1 121.5(6)
C61 Ru6 C1 127.5(6)
C62 Ru6 C1 120.8(6)
C63 Ru6 Ru3 92.6(4)
C61 Ru6 Ru3 172.2(4)
C62 Ru6 Ru3 88.3(4)
C1 Ru6 Ru3 46.1(4)
C63 Ru6 Ru4 81.8(4)
C61 Ru6 Ru4 117.1(4)
C62 Ru6 Ru4 148.8(4)
C1 Ru6 Ru4 45.7(4)
Ru3 Ru6 Ru4 62.50(4)
C63 Ru6 Ru2 151.6(4)
C61 Ru6 Ru2 112.4(4)
C62 Ru6 Ru2 82.0(4)
C1 Ru6 Ru2 46.0(4)
Ru3 Ru6 Ru2 60.29(4)
Ru4 Ru6 Ru2 91.72(4)
C63 Ru6 Ru5 132.9(4)
C61 Ru6 Ru5 82.8(4)
C62 Ru6 Ru5 137.7(4)
C1 Ru6 Ru5 44.8(4)
Ru3 Ru6 Ru5 90.89(4)
Ru4 Ru6 Ru5 58.82(4)
Ru2 Ru6 Ru5 61.38(4)
Ru1 C1 Ru3 92.1(5)
Ru1 C1 Ru4 92.9(6)
Ru3 C1 Ru4 92.4(5)
Ru1 C1 Ru5 92.3(5)
Ru3 C1 Ru5 175.6(7)
Ru4 C1 Ru5 87.5(5)
Ru1 C1 Ru2 92.7(5)
Ru3 C1 Ru2 88.3(5)
Ru4 C1 Ru2 174.4(7)
Ru5 C1 Ru2 91.5(5)
Ru1 C1 Ru6 178.4(8)
Ru3 C1 Ru6 86.4(5)
Ru4 C1 Ru6 87.4(5)
Ru5 C1 Ru6 89.2(5)
Ru2 C1 Ru6 87.1(5)
O21 C21 Ru2 178.7(11)
O22 C22 Ru2 178.3(12)
O23 C23 Ru3 136.5(10)
O23 C23 Ru2 135.4(10)
Ru3 C23 Ru2 88.1(5)
O31 C31 Ru3 175.0(12)
O32 C32 Ru3 175.7(12)
O41 C41 Ru4 177.2(13)
O42 C42 Ru4 169.4(13)
O43 C43 Ru4 176.4(13)
O51 C51 Ru5 177.5(13)
O52 C52 Ru5 177.8(13)
O53 C53 Ru5 165.7(13)
O61 C61 Ru6 176.5(13)
O62 C62 Ru6 178.0(13)
O63 C63 Ru6 177.6(13)
C6C C1C C2C 122.5(12)
C6C C1C Ru1 73.7(7)
C2C C1C Ru1 76.9(8)
C1C C2C C3C 117.5(12)
C1C C2C C16C 118.1(12)
C3C C2C C16C 124.0(12)
C1C C2C Ru1 66.8(7)
C3C C2C Ru1 69.4(7)
C16C C2C Ru1 141.7(10)
C4C C3C C2C 119.2(12)
C4C C3C Ru1 69.5(8)
C2C C3C Ru1 74.2(8)
C3C C4C C5C 120.9(12)
C3C C4C Ru1 74.0(8)
C5C C4C Ru1 73.4(7)
C6C C5C C4C 121.0(11)
C6C C5C Ru1 71.8(7)
C4C C5C Ru1 70.0(7)
C1C C6C C5C 117.9(12)
C1C C6C C7C 118.5(12)
C5C C6C C7C 122.2(11)
C1C C6C Ru1 69.7(7)
C5C C6C Ru1 72.0(7)
C7C C6C Ru1 141.3(9)
C6C C7C C8C 110.6(11)
C9C C8C C7C 109.0(11)
C14C C9C C10C 118.6(13)
C14C C9C C8C 119.6(13)
C10C C9C C8C 120.5(12)
C11C C10C C9C 120.5(14)
C10C C11C C12C 120.7(14)
C11C C12C C13C 119.5(14)
C12C C13C C14C 118.7(13)
C12C C13C C15C 121.6(13)
C14C C13C C15C 118.4(13)
C9C C14C C13C 120.9(14)
C13C C15C C16C 109.9(12)
C2C C16C C15C 108.6(11)
Cl22 C4S Cl1 117.1(16)
Cl22 C4S Cl21 29.4(11)
Cl1 C4S Cl21 109.4(13)
Cl22 C4S Cl23 36.9(13)
Cl1 C4S Cl23 109.8(15)
Cl21 C4S Cl23 65.9(13)
Cl22 Cl21 C4S 70.8(17)
Cl22 Cl21 Cl23 15.3(16)
C4S Cl21 Cl23 57.1(10)
Cl22 Cl23 C4S 67.9(16)
Cl22 Cl23 Cl21 12.2(12)
C4S Cl23 Cl21 57.0(10)
Cl21 Cl22 Cl23 152.6(27)
Cl21 Cl22 C4S 79.8(19)
Cl23 Cl22 C4S 75.2(17)

loop_
_geom_bond_atom_site_label_1
_geom_bond_atom_site_label_2
_geom_bond_distance
Ru1 C1 1.914(13)
Ru1 C1C 2.213(13)
Ru1 C4C 2.222(13)
Ru1 C6C 2.265(13)
Ru1 C5C 2.267(12)
Ru1 C3C 2.280(13)
Ru1 C2C 2.344(14)
Ru1 Ru3 2.857(2)
Ru1 Ru5 2.8726(15)
Ru1 Ru4 2.882(2)
Ru1 Ru2 2.889(2)
Ru2 C22 1.875(14)
Ru2 C21 1.901(13)
Ru2 C23 2.077(13)
Ru2 C1 2.077(13)
Ru2 Ru3 2.8768(15)
Ru2 Ru6 2.881(2)
Ru2 Ru5 2.966(2)
Ru3 C31 1.886(14)
Ru3 C32 1.905(14)
Ru3 C1 2.054(13)
Ru3 C23 2.061(14)
Ru3 Ru6 2.8465(15)
Ru3 Ru4 2.970(2)
Ru4 C41 1.90(2)
Ru4 C43 1.93(2)
Ru4 C42 1.94(2)
Ru4 C1 2.062(13)
Ru4 Ru5 2.853(2)
Ru4 Ru6 2.879(2)
Ru5 C51 1.88(2)
Ru5 C52 1.89(2)
Ru5 C53 1.959(15)
Ru5 C1 2.065(13)
Ru5 Ru6 2.929(2)
Ru6 C63 1.901(15)
Ru6 C61 1.905(15)
Ru6 C62 1.93(2)
Ru6 C1 2.105(13)
C21 O21 1.14(2)
C22 O22 1.15(2)
C23 O23 1.17(2)
C31 O31 1.14(2)
C32 O32 1.13(2)
C41 O41 1.15(2)
C42 O42 1.14(2)
C43 O43 1.13(2)
C51 O51 1.15(2)
C52 O52 1.15(2)
C53 O53 1.11(2)
C61 O61 1.15(2)
C62 O62 1.12(2)
C63 O63 1.14(2)
C1C C6C 1.41(2)
C1C C2C 1.42(2)
C2C C3C 1.45(2)
C2C C16C 1.48(2)
C3C C4C 1.41(2)
C4C C5C 1.41(2)
C5C C6C 1.41(2)
C6C C7C 1.52(2)
C7C C8C 1.57(2)
C8C C9C 1.52(2)
C9C C14C 1.40(2)
C9C C10C 1.40(2)
C10C C11C 1.38(2)
C11C C12C 1.40(2)
C12C C13C 1.40(2)
C13C C14C 1.41(2)
C13C C15C 1.52(2)
C15C C16C 1.58(2)
C4S Cl22 1.66(2)
C4S Cl1 1.72(2)
C4S Cl21 1.73(2)
C4S Cl23 1.73(2)
Cl21 Cl22 0.86(3)
Cl21 Cl23 1.88(3)
Cl23 Cl22 1.07(4)
